data_3000591
loop_
_publ_author_name
'Sasaki, Toshiyuki'
'Nakane, Takanori'
'Takimoto, Kazuyoshi'
'Ichiyanagi, Kouhei'
'Mori, Yuki'
'Baba, Seiki'
'Sakai, Naoki'
'Kurisu, Genji'
'Miyata, Mikiji'
'Uno, Takahiro'
'Itoh, Takahito'

_publ_section_title
;
 Application of multiple small-wedge synchrotron crystallography for
 post-reaction structural characterization of a stimuli-responsive
 small-molecule crystal
;
_journal_name_full 'Bulletin of the Chemical Society of Japan'
_journal_paper_doi 10.1093/bulcsj/uoaf059
_journal_volume 98
_journal_year 2025
_chemical_formula_moiety 'Ca H O4 P'
_chemical_formula_sum 'Ca H O4 P'
_chemical_formula_weight 136.06
_space_group_crystal_system triclinic
_space_group_IT_number 2
_space_group_name_Hall '-P 1'
_space_group_name_H-M_alt 'P -1'
_atom_sites_solution_hydrogens geom
_atom_sites_solution_primary dual
_audit_creation_date 2025-02-26
_audit_creation_method
;
Olex2 1.5
(compiled 2022.04.07 svn.rca3783a0 for OlexSys, GUI svn.r6498)
;
_cell_angle_alpha 76.15
_cell_angle_beta 83.82
_cell_angle_gamma 88.42
_cell_formula_units_Z 4
_cell_length_a 6.618
_cell_length_b 6.892
_cell_length_c 6.980
_cell_measurement_reflns_used 4382
_cell_measurement_temperature 100(2)
_cell_measurement_theta_max 28.214090117250148
_cell_measurement_theta_min 2.9705078770521576
_cell_volume 307.313
_computing_cell_refinement 'dials.two_theta_refine (Waterman et al., 2016)'
_computing_data_collection
;
ZOO (Hirata et al., 2019)
BSS (Ueno et al., 2005)
SHIKA (Barty et al., 2014)
KUMA (Hirata et al., 2016)
;
_computing_data_reduction 'dials.scale (Beilsten-Edmands et al., 2020)'
_computing_molecular_graphics 'Olex2 1.5 (Dolomanov et al., 2009)'
_computing_publication_material 'Olex2 1.5 (Dolomanov et al., 2009)'
_computing_structure_refinement 'SHELXL 2018/3 (Sheldrick, 2015)'
_computing_structure_solution 'SHELXT 2018/2 (Sheldrick, 2018)'
_diffrn_ambient_temperature 100(2)
_diffrn_measured_fraction_theta_full 1.000
_diffrn_measured_fraction_theta_max 1.000
_diffrn_measurement_device_type 'EIGER2 16M XE'
_diffrn_measurement_method 'Multiple small-wedge'
_diffrn_radiation_type synchrotron
_diffrn_radiation_wavelength 0.700
_diffrn_reflns_av_R_equivalents 0.1781
_diffrn_reflns_av_unetI/netI 0.0854
_diffrn_reflns_Laue_measured_fraction_full 1.000
_diffrn_reflns_Laue_measured_fraction_max 1.000
_diffrn_reflns_limit_h_max 8
_diffrn_reflns_limit_h_min -8
_diffrn_reflns_limit_k_max 9
_diffrn_reflns_limit_k_min -9
_diffrn_reflns_limit_l_max 9
_diffrn_reflns_limit_l_min -9
_diffrn_reflns_number 14415
_diffrn_reflns_point_group_measured_fraction_full 1.000
_diffrn_reflns_point_group_measured_fraction_max 1.000
_diffrn_reflns_theta_full 24.835
_diffrn_reflns_theta_max 27.801
_diffrn_reflns_theta_min 2.977
_exptl_absorpt_coefficient_mu 2.292
_exptl_crystal_colour 'clear colourless'
_exptl_crystal_colour_lustre clear
_exptl_crystal_colour_primary colourless
_exptl_crystal_density_diffrn 2.940
_exptl_crystal_description plate
_exptl_crystal_F_000 272
_refine_diff_density_max 0.741
_refine_diff_density_min -0.823
_refine_diff_density_rms 0.190
_refine_ls_extinction_coef .
_refine_ls_extinction_method none
_refine_ls_goodness_of_fit_ref 0.989
_refine_ls_hydrogen_treatment refU
_refine_ls_matrix_type full
_refine_ls_number_parameters 115
_refine_ls_number_reflns 1527
_refine_ls_number_restraints 0
_refine_ls_restrained_S_all 0.989
_refine_ls_R_factor_all 0.0586
_refine_ls_R_factor_gt 0.0471
_refine_ls_shift/su_max 0.000
_refine_ls_shift/su_mean 0.000
_refine_ls_structure_factor_coef Fsqd
_refine_ls_weighting_details 'w=1/[\s^2^(Fo^2^)+(0.0512P)^2^] where P=(Fo^2^+2Fc^2^)/3'
_refine_ls_weighting_scheme calc
_refine_ls_wR_factor_gt 0.1077
_refine_ls_wR_factor_ref 0.1115
_reflns_Friedel_coverage 0.000
_reflns_Friedel_fraction_full .
_reflns_Friedel_fraction_max .
_reflns_number_gt 1163
_reflns_number_total 1527
_reflns_threshold_expression 'I > 2\s(I)'
_journal_article_reference uoaf059
_cod_data_source_file monetite.cif
_cod_data_source_block monetite
_cod_depositor_comments 'Releasing structure 3000591 into public domain as published material.'
_cod_original_cell_volume 307.3
_cod_database_code 3000591
_shelx_shelxl_version_number 2018/3
_shelx_space_group_comment
;
The symmetry employed for this shelxl refinement is uniquely defined
by the following loop, which should always be used as a source of
symmetry information in preference to the above space-group names.
They are only intended as comments.
;
_olex2_refinement_description
;
1. Others
 Fixed Sof: H2(0.5) H3(0.5)
2.a Idealised tetrahedral OH refined as rotating group:
 O8(H8), O2(H2), O3(H3)
;
_olex2_submission_special_instructions 'No special instructions were received'

loop_
_space_group_symop_operation_xyz
'x, y, z'
'-x, -y, -z'

loop_
_atom_site_label
_atom_site_type_symbol
_atom_site_fract_x
_atom_site_fract_y
_atom_site_fract_z
_atom_site_U_iso_or_equiv
_atom_site_adp_type
_atom_site_occupancy
_atom_site_site_symmetry_order
_atom_site_calc_flag
_atom_site_refinement_flags_posn
_atom_site_refinement_flags_adp
_atom_site_refinement_flags_occupancy
_atom_site_disorder_assembly
_atom_site_disorder_group
Ca6 Ca 1.06975(12) 0.20527(12) 0.77356(13) 0.0232(2) Uani 1 1 d . . . . .
Ca12 Ca 0.33756(11) 0.67637(12) 0.83509(13) 0.0248(2) Uani 1 1 d . . . . .
P7 P 0.88021(14) 0.70823(14) 0.77806(16) 0.0189(2) Uani 1 1 d . . . . .
P1 P 0.55627(15) 0.20335(15) 0.70769(16) 0.0220(2) Uani 1 1 d . . . . .
O9 O 0.9914(4) 0.8533(4) 0.8674(4) 0.0207(5) Uani 1 1 d . . . . .
O10 O 1.0254(4) 0.5398(4) 0.7543(4) 0.0222(6) Uani 1 1 d . . . . .
O4 O 0.6622(4) 0.1665(4) 0.5148(5) 0.0254(6) Uani 1 1 d . . . . .
O8 O 0.8339(4) 0.8232(4) 0.5621(4) 0.0221(6) Uani 1 1 d . . . . .
H8 H 0.770661 0.929353 0.567703 0.07(2) Uiso 1 1 calc R . . . .
O11 O 0.6813(4) 0.6382(4) 0.9027(4) 0.0223(6) Uani 1 1 d . . . . .
O2 O 0.4307(4) 0.3997(4) 0.6644(4) 0.0232(6) Uani 1 1 d . . . . .
H2 H 0.469973 0.468448 0.550570 0.03(3) Uiso 0.5 1 calc R . P . .
O5 O 0.7126(5) 0.2153(5) 0.8490(5) 0.0305(7) Uani 1 1 d . . . . .
O3 O 0.3988(5) 0.0382(4) 0.8017(5) 0.0306(7) Uani 1 1 d . . . . .
H3 H 0.406164 0.002654 0.924543 0.03(3) Uiso 0.5 1 calc R . P . .

loop_
_atom_site_aniso_label
_atom_site_aniso_U_11
_atom_site_aniso_U_22
_atom_site_aniso_U_33
_atom_site_aniso_U_23
_atom_site_aniso_U_13
_atom_site_aniso_U_12
Ca6 0.0225(4) 0.0190(4) 0.0275(5) -0.0064(3) 0.0020(3) 0.0006(3)
Ca12 0.0160(4) 0.0258(4) 0.0309(5) -0.0030(3) -0.0033(3) 0.0004(3)
P7 0.0148(4) 0.0183(4) 0.0241(5) -0.0059(4) -0.0023(3) -0.0004(3)
P1 0.0199(5) 0.0218(5) 0.0243(6) -0.0062(4) -0.0020(4) 0.0029(4)
O9 0.0195(12) 0.0182(12) 0.0249(15) -0.0053(11) -0.0039(11) -0.0003(10)
O10 0.0174(12) 0.0208(12) 0.0294(17) -0.0080(11) -0.0021(11) 0.0009(10)
O4 0.0270(14) 0.0217(13) 0.0257(16) -0.0047(11) 0.0018(11) 0.0035(11)
O8 0.0199(13) 0.0218(13) 0.0249(16) -0.0060(11) -0.0026(10) 0.0013(10)
O11 0.0150(12) 0.0225(13) 0.0288(16) -0.0059(11) 0.0002(10) -0.0005(10)
O2 0.0259(13) 0.0196(13) 0.0240(16) -0.0051(11) -0.0038(11) 0.0043(10)
O5 0.0257(14) 0.0357(16) 0.0358(19) -0.0161(14) -0.0141(12) 0.0101(12)
O3 0.0281(15) 0.0230(14) 0.038(2) -0.0062(13) 0.0068(13) -0.0027(12)

loop_
_atom_type_symbol
_atom_type_description
_atom_type_scat_dispersion_real
_atom_type_scat_dispersion_imag
_atom_type_scat_source
Ca Ca 0.1994 0.2987 'International Tables Vol C Tables 4.2.6.8 and 6.1.1.4'
H H 0.0000 0.0000 'International Tables Vol C Tables 4.2.6.8 and 6.1.1.4'
O O 0.0075 0.0059 'International Tables Vol C Tables 4.2.6.8 and 6.1.1.4'
P P 0.0880 0.0918 'International Tables Vol C Tables 4.2.6.8 and 6.1.1.4'

loop_
_geom_angle_atom_site_label_1
_geom_angle_atom_site_label_2
_geom_angle_atom_site_label_3
_geom_angle
_geom_angle_site_symmetry_1
_geom_angle_site_symmetry_3
Ca6 Ca6 Ca12 62.83(2) 2_757 2_667
P7 Ca6 Ca6 61.76(3) 2_767 2_757
P7 Ca6 Ca12 50.21(2) 2_767 2_667
P7 Ca6 P1 109.22(3) 2_767 .
P1 Ca6 Ca6 84.83(3) . 2_757
P1 Ca6 Ca6 105.42(4) 1_655 2_757
P1 Ca6 Ca12 59.14(2) . 2_667
P1 Ca6 Ca12 136.27(3) 1_655 2_667
P1 Ca6 P7 86.47(3) 1_655 2_767
P1 Ca6 P1 164.13(5) 1_655 .
O9 Ca6 Ca6 39.41(7) 1_545 2_757
O9 Ca6 Ca6 39.03(6) 2_767 2_757
O9 Ca6 Ca12 41.40(6) 2_767 2_667
O9 Ca6 Ca12 92.63(7) 1_545 2_667
O9 Ca6 P7 100.44(7) 1_545 2_767
O9 Ca6 P7 24.51(6) 2_767 2_767
O9 Ca6 P1 102.22(7) 1_545 1_655
O9 Ca6 P1 94.03(7) 2_767 .
O9 Ca6 P1 101.55(7) 2_767 1_655
O9 Ca6 P1 77.81(7) 1_545 .
O9 Ca6 O9 78.44(10) 1_545 2_767
O9 Ca6 O8 89.24(9) 1_545 2_766
O9 Ca6 O2 106.74(9) 2_767 1_655
O9 Ca6 O2 131.06(9) 1_545 1_655
O9 Ca6 O3 90.64(11) 2_767 1_655
O9 Ca6 O3 75.12(9) 1_545 1_655
O10 Ca6 Ca6 125.29(8) . 2_757
O10 Ca6 Ca12 66.11(7) . 2_667
O10 Ca6 P7 71.30(8) . 2_767
O10 Ca6 P1 85.50(7) . .
O10 Ca6 P1 97.80(7) . 1_655
O10 Ca6 O9 157.86(10) . 1_545
O10 Ca6 O9 88.44(10) . 2_767
O10 Ca6 O8 105.80(10) . 2_766
O10 Ca6 O2 69.70(8) . 1_655
O10 Ca6 O5 80.04(10) . .
O10 Ca6 O3 123.28(10) . 1_655
O8 Ca6 Ca6 128.15(7) 2_766 2_757
O8 Ca6 Ca12 149.26(7) 2_766 2_667
O8 Ca6 P7 158.53(7) 2_766 2_767
O8 Ca6 P1 72.69(7) 2_766 1_655
O8 Ca6 P1 91.46(7) 2_766 .
O8 Ca6 O9 165.11(10) 2_766 2_767
O8 Ca6 O2 75.11(9) 2_766 1_655
O8 Ca6 O3 78.01(11) 2_766 1_655
O2 Ca6 Ca6 127.50(7) 1_655 2_757
O2 Ca6 Ca12 123.91(6) 1_655 2_667
O2 Ca6 P7 84.17(6) 1_655 2_767
O2 Ca6 P1 28.94(6) 1_655 1_655
O2 Ca6 P1 146.68(7) 1_655 .
O5 Ca6 Ca6 72.50(9) . 2_757
O5 Ca6 Ca12 38.62(7) . 2_667
O5 Ca6 P7 88.44(8) . 2_767
O5 Ca6 P1 20.86(8) . .
O5 Ca6 P1 174.89(9) . 1_655
O5 Ca6 O9 73.84(10) . 2_767
O5 Ca6 O9 79.22(10) . 1_545
O5 Ca6 O8 112.32(11) . 2_766
O5 Ca6 O2 149.65(10) . 1_655
O5 Ca6 O3 152.23(12) . 1_655
O3 Ca6 Ca6 80.92(8) 1_655 2_757
O3 Ca6 Ca12 132.00(9) 1_655 2_667
O3 Ca6 P7 85.96(8) 1_655 2_767
O3 Ca6 P1 27.69(7) 1_655 1_655
O3 Ca6 P1 150.98(8) 1_655 .
O3 Ca6 O2 56.49(9) 1_655 1_655
Ca12 Ca12 Ca6 99.79(4) 2_667 2_667
P7 Ca12 Ca6 57.04(3) 1_455 2_667
P7 Ca12 Ca6 59.50(2) 2_667 2_667
P7 Ca12 Ca12 59.08(3) 2_667 2_667
P7 Ca12 Ca12 135.54(4) 1_455 2_667
P7 Ca12 P7 76.72(3) 1_455 2_667
O9 Ca12 Ca6 38.57(7) 1_455 2_667
O9 Ca12 Ca12 137.70(8) 1_455 2_667
O9 Ca12 P7 29.79(6) 1_455 1_455
O9 Ca12 P7 85.31(7) 1_455 2_667
O10 Ca12 Ca6 77.11(7) 1_455 2_667
O10 Ca12 Ca12 117.16(8) 1_455 2_667
O10 Ca12 P7 67.09(7) 1_455 2_667
O10 Ca12 P7 28.96(6) 1_455 1_455
O10 Ca12 O9 58.53(8) 1_455 1_455
O10 Ca12 O11 81.77(9) 1_455 2_667
O10 Ca12 O2 70.77(9) 1_455 .
O10 Ca12 O5 112.73(10) 1_455 2_667
O10 Ca12 O3 124.33(11) 1_455 1_565
O4 Ca12 Ca6 121.99(7) 2_666 2_667
O4 Ca12 Ca12 138.14(8) 2_666 2_667
O4 Ca12 P7 143.95(7) 2_666 2_667
O4 Ca12 P7 77.03(7) 2_666 1_455
O4 Ca12 O9 84.05(9) 2_666 1_455
O4 Ca12 O10 78.02(10) 2_666 1_455
O4 Ca12 O11 147.27(10) 2_666 2_667
O4 Ca12 O2 75.66(10) 2_666 .
O4 Ca12 O5 136.58(11) 2_666 2_667
O4 Ca12 O3 74.04(11) 2_666 1_565
O11 Ca12 Ca6 119.91(7) . 2_667
O11 Ca12 Ca6 77.26(6) 2_667 2_667
O11 Ca12 Ca12 40.67(7) . 2_667
O11 Ca12 Ca12 38.55(6) 2_667 2_667
O11 Ca12 P7 97.02(7) 2_667 1_455
O11 Ca12 P7 21.72(6) 2_667 2_667
O11 Ca12 P7 99.30(8) . 2_667
O11 Ca12 P7 175.82(8) . 1_455
O11 Ca12 O9 106.83(9) 2_667 1_455
O11 Ca12 O9 149.66(9) . 1_455
O11 Ca12 O10 150.36(10) . 1_455
O11 Ca12 O4 107.12(10) . 2_666
O11 Ca12 O11 79.22(10) . 2_667
O11 Ca12 O2 82.09(9) . .
O11 Ca12 O2 73.48(10) 2_667 .
O11 Ca12 O5 84.06(10) . 2_667
O11 Ca12 O5 75.26(10) 2_667 2_667
O11 Ca12 O3 84.46(10) . 1_565
O11 Ca12 O3 138.57(11) 2_667 1_565
O2 Ca12 Ca6 138.94(7) . 2_667
O2 Ca12 Ca12 73.99(7) . 2_667
O2 Ca12 P7 98.65(7) . 1_455
O2 Ca12 P7 84.35(7) . 2_667
O2 Ca12 O9 128.24(9) . 1_455
O5 Ca12 Ca6 36.60(7) 2_667 2_667
O5 Ca12 Ca12 76.44(8) 2_667 2_667
O5 Ca12 P7 69.21(8) 2_667 2_667
O5 Ca12 P7 93.24(7) 2_667 1_455
O5 Ca12 O9 69.48(9) 2_667 1_455
O5 Ca12 O2 147.63(11) 2_667 .
O5 Ca12 O3 65.30(11) 2_667 1_565
O3 Ca12 Ca6 78.53(7) 1_565 2_667
O3 Ca12 Ca12 115.85(9) 1_565 2_667
O3 Ca12 P7 133.68(8) 1_565 2_667
O3 Ca12 P7 97.34(8) 1_565 1_455
O3 Ca12 O9 71.38(9) 1_565 1_455
O3 Ca12 O2 141.35(11) 1_565 .
Ca6 P7 Ca12 68.45(3) 2_767 2_667
Ca12 P7 Ca6 72.75(3) 1_655 2_767
Ca12 P7 Ca12 103.28(3) 1_655 2_667
O9 P7 Ca6 40.97(11) . 2_767
O9 P7 Ca12 108.92(12) . 2_667
O9 P7 Ca12 56.39(10) . 1_655
O9 P7 O8 107.88(15) . .
O10 P7 Ca6 106.64(12) . 2_767
O10 P7 Ca12 52.04(10) . 1_655
O10 P7 Ca12 80.48(11) . 2_667
O10 P7 O9 107.89(15) . .
O10 P7 O8 106.87(15) . .
O10 P7 O11 113.78(15) . .
O8 P7 Ca6 140.49(10) . 2_767
O8 P7 Ca12 137.84(11) . 2_667
O8 P7 Ca12 113.91(11) . 1_655
O11 P7 Ca6 75.04(11) . 2_767
O11 P7 Ca12 136.88(13) . 1_655
O11 P7 Ca12 37.08(11) . 2_667
O11 P7 O9 110.99(15) . .
O11 P7 O8 109.19(16) . .
Ca6 P1 Ca6 164.13(5) 1_455 .
O4 P1 Ca6 119.31(12) . 1_455
O4 P1 Ca6 76.39(12) . .
O4 P1 O2 110.00(17) . .
O4 P1 O3 110.24(17) . .
O2 P1 Ca6 121.51(11) . .
O2 P1 Ca6 57.85(11) . 1_455
O5 P1 Ca6 33.69(12) . .
O5 P1 Ca6 130.46(13) . 1_455
O5 P1 O4 109.97(17) . .
O5 P1 O2 110.26(16) . .
O5 P1 O3 111.3(2) . .
O3 P1 Ca6 127.97(14) . .
O3 P1 Ca6 47.39(13) . 1_455
O3 P1 O2 104.91(17) . .
Ca6 O9 Ca6 101.56(10) 1_565 2_767
Ca6 O9 Ca12 104.91(9) 1_565 1_655
Ca6 O9 Ca12 100.04(10) 2_767 1_655
P7 O9 Ca6 135.57(17) . 1_565
P7 O9 Ca6 114.52(15) . 2_767
P7 O9 Ca12 93.82(12) . 1_655
Ca6 O10 Ca12 109.06(11) . 1_655
P7 O10 Ca6 147.61(16) . .
P7 O10 Ca12 99.00(12) . 1_655
P1 O4 Ca12 135.88(17) . 2_666
Ca6 O8 H8 113.0 2_766 .
P7 O8 Ca6 137.02(15) . 2_766
P7 O8 H8 109.5 . .
Ca12 O11 Ca12 100.78(10) . 2_667
P7 O11 Ca12 121.20(15) . 2_667
P7 O11 Ca12 132.70(18) . .
Ca6 O2 H2 125.8 1_455 .
Ca12 O2 Ca6 95.64(9) . 1_455
Ca12 O2 H2 99.3 . .
P1 O2 Ca6 93.21(13) . 1_455
P1 O2 Ca12 136.55(17) . .
P1 O2 H2 109.5 . .
Ca6 O5 Ca12 104.78(11) . 2_667
P1 O5 Ca6 125.45(18) . .
P1 O5 Ca12 128.43(17) . 2_667
Ca6 O3 Ca12 106.88(11) 1_455 1_545
Ca6 O3 H3 104.0 1_455 .
Ca12 O3 H3 83.7 1_545 .
P1 O3 Ca6 104.92(16) . 1_455
P1 O3 Ca12 141.21(18) . 1_545
P1 O3 H3 109.5 . .

loop_
_geom_bond_atom_site_label_1
_geom_bond_atom_site_label_2
_geom_bond_distance
_geom_bond_site_symmetry_2
Ca6 Ca6 3.7528(17) 2_757
Ca6 Ca12 3.8411(12) 2_667
Ca6 P7 3.3746(13) 2_767
Ca6 P1 3.4788(12) .
Ca6 P1 3.2033(12) 1_655
Ca6 O9 2.412(3) 1_545
Ca6 O9 2.432(3) 2_767
Ca6 O10 2.290(3) .
Ca6 O8 2.414(3) 2_766
Ca6 O2 2.716(3) 1_655
Ca6 O5 2.369(3) .
Ca6 O3 2.440(3) 1_655
Ca12 Ca12 3.7326(17) 2_667
Ca12 P7 3.0902(12) 1_455
Ca12 P7 3.5127(13) 2_667
Ca12 O9 2.579(3) 1_455
Ca12 O10 2.467(3) 1_455
Ca12 O4 2.423(3) 2_666
Ca12 O11 2.476(3) 2_667
Ca12 O11 2.368(3) .
Ca12 O2 2.510(3) .
Ca12 O5 2.479(3) 2_667
Ca12 O3 2.489(3) 1_565
P7 O9 1.539(3) .
P7 O10 1.515(3) .
P7 O8 1.584(3) .
P7 O11 1.520(3) .
P1 O4 1.523(3) .
P1 O2 1.553(3) .
P1 O5 1.521(3) .
P1 O3 1.540(3) .
O8 H8 0.8400 .
O2 H2 0.8400 .
O3 H3 0.8400 .

loop_
_geom_torsion_atom_site_label_1
_geom_torsion_atom_site_label_2
_geom_torsion_atom_site_label_3
_geom_torsion_atom_site_label_4
_geom_torsion
_geom_torsion_site_symmetry_1
_geom_torsion_site_symmetry_2
_geom_torsion_site_symmetry_3
_geom_torsion_site_symmetry_4
Ca6 P7 O9 Ca6 -141.3(3) 2_767 . . 1_565
Ca6 P7 O9 Ca12 102.85(15) 2_767 . . 1_655
Ca6 P7 O10 Ca6 98.8(3) 2_767 . . .
Ca6 P7 O10 Ca12 -51.27(12) 2_767 . . 1_655
Ca6 P7 O8 Ca6 147.58(13) 2_767 . . 2_766
Ca6 P7 O11 Ca12 -73.91(14) 2_767 . . 2_667
Ca6 P7 O11 Ca12 137.2(2) 2_767 . . .
Ca6 P1 O4 Ca12 58.3(3) 1_455 . . 2_666
Ca6 P1 O4 Ca12 -124.2(2) . . . 2_666
Ca6 P1 O2 Ca6 -161.31(6) . . . 1_455
Ca6 P1 O2 Ca12 -59.6(3) . . . .
Ca6 P1 O2 Ca12 101.7(2) 1_455 . . .
Ca6 P1 O5 Ca6 178.73(10) 1_455 . . .
Ca6 P1 O5 Ca12 -16.5(3) 1_455 . . 2_667
Ca6 P1 O5 Ca12 164.7(4) . . . 2_667
Ca6 P1 O3 Ca6 160.05(7) . . . 1_455
Ca6 P1 O3 Ca12 -55.7(4) . . . 1_545
Ca6 P1 O3 Ca12 144.2(4) 1_455 . . 1_545
Ca12 P7 O9 Ca6 -102.85(15) 1_655 . . 2_767
Ca12 P7 O9 Ca6 115.9(2) 1_655 . . 1_565
Ca12 P7 O9 Ca6 -150.47(16) 2_667 . . 1_565
Ca12 P7 O9 Ca6 -9.20(15) 2_667 . . 2_767
Ca12 P7 O9 Ca12 93.65(8) 2_667 . . 1_655
Ca12 P7 O10 Ca6 34.9(3) 2_667 . . .
Ca12 P7 O10 Ca6 150.1(4) 1_655 . . .
Ca12 P7 O10 Ca12 -115.23(10) 2_667 . . 1_655
Ca12 P7 O8 Ca6 56.0(2) 1_655 . . 2_766
Ca12 P7 O8 Ca6 -93.8(2) 2_667 . . 2_766
Ca12 P7 O11 Ca12 179.93(9) 1_655 . . .
Ca12 P7 O11 Ca12 -31.2(2) 1_655 . . 2_667
Ca12 P7 O11 Ca12 -148.9(3) 2_667 . . .
O9 P7 O10 Ca6 141.8(3) . . . .
O9 P7 O10 Ca12 -8.29(17) . . . 1_655
O9 P7 O8 Ca6 116.4(2) . . . 2_766
O9 P7 O11 Ca12 117.2(2) . . . .
O9 P7 O11 Ca12 -93.92(18) . . . 2_667
O10 P7 O9 Ca6 -95.00(17) . . . 2_767
O10 P7 O9 Ca6 123.7(2) . . . 1_565
O10 P7 O9 Ca12 7.85(16) . . . 1_655
O10 P7 O8 Ca6 0.6(3) . . . 2_766
O10 P7 O11 Ca12 -120.9(2) . . . .
O10 P7 O11 Ca12 28.0(2) . . . 2_667
O4 P1 O2 Ca6 112.74(14) . . . 1_455
O4 P1 O2 Ca12 -145.6(2) . . . .
O4 P1 O5 Ca6 4.7(3) . . . .
O4 P1 O5 Ca12 169.4(2) . . . 2_667
O4 P1 O3 Ca6 -111.70(17) . . . 1_455
O4 P1 O3 Ca12 32.5(4) . . . 1_545
O8 P7 O9 Ca6 149.88(14) . . . 2_767
O8 P7 O9 Ca6 8.6(2) . . . 1_565
O8 P7 O9 Ca12 -107.27(13) . . . 1_655
O8 P7 O10 Ca6 -102.4(3) . . . .
O8 P7 O10 Ca12 107.50(14) . . . 1_655
O8 P7 O11 Ca12 -1.6(2) . . . .
O8 P7 O11 Ca12 147.28(15) . . . 2_667
O11 P7 O9 Ca6 -111.0(2) . . . 1_565
O11 P7 O9 Ca6 30.3(2) . . . 2_767
O11 P7 O9 Ca12 133.14(14) . . . 1_655
O11 P7 O10 Ca6 18.2(4) . . . .
O11 P7 O10 Ca12 -131.91(15) . . . 1_655
O11 P7 O8 Ca6 -122.8(2) . . . 2_766
O2 P1 O4 Ca12 -5.3(3) . . . 2_666
O2 P1 O5 Ca6 -116.8(2) . . . .
O2 P1 O5 Ca12 48.0(3) . . . 2_667
O2 P1 O3 Ca6 6.7(2) . . . 1_455
O2 P1 O3 Ca12 150.9(3) . . . 1_545
O5 P1 O4 Ca12 -126.9(2) . . . 2_666
O5 P1 O2 Ca6 -125.81(16) . . . 1_455
O5 P1 O2 Ca12 -24.1(3) . . . .
O5 P1 O3 Ca6 125.96(16) . . . 1_455
O5 P1 O3 Ca12 -89.8(3) . . . 1_545
O3 P1 O4 Ca12 109.9(2) . . . 2_666
O3 P1 O2 Ca6 -5.82(18) . . . 1_455
O3 P1 O2 Ca12 95.8(3) . . . .
O3 P1 O5 Ca6 127.2(2) . . . .
O3 P1 O5 Ca12 -68.1(3) . . . 2_667

loop_
_cod_related_entry_id
_cod_related_entry_database
_cod_related_entry_code
_cod_related_entry_description
1 XRDa 00331 DOI:10.51093/xrd-00331
